data_4129400
loop_
_publ_author_name
'Zhao, Yang'
'Weix, Daniel J.'

_publ_section_title
;
 Enantioselective cross-coupling of meso-epoxides with aryl halides.
;
_journal_issue 9
_journal_name_full 'Journal of the American Chemical Society'
_journal_page_first 3237
_journal_page_last 3240
_journal_paper_doi 10.1021/jacs.5b01909
_journal_volume 137
_journal_year 2015
_chemical_absolute_configuration syn
_chemical_formula_moiety 'C24 H30 O4'
_chemical_formula_sum 'C24 H30 O4'
_chemical_formula_weight 382.48
_chemical_name_common weixyz02
_space_group_crystal_system monoclinic
_space_group_IT_number 4
_space_group_name_Hall 'P 2yb'
_space_group_name_H-M_alt 'P 1 21 1'
_atom_sites_solution_hydrogens geom
_atom_sites_solution_primary direct
_atom_sites_solution_secondary difmap
_audit_creation_method SHELXL-2014/7
_cell_angle_alpha 90
_cell_angle_beta 110.315(3)
_cell_angle_gamma 90
_cell_formula_units_Z 2
_cell_length_a 6.5110(10)
_cell_length_b 25.826(4)
_cell_length_c 6.5577(10)
_cell_measurement_reflns_used 3973
_cell_measurement_temperature 100.0(5)
_cell_measurement_theta_max 37.99
_cell_measurement_theta_min 3.31
_cell_volume 1034.1(3)
_computing_cell_refinement 'SAINT (Bruker, 2014)'
_computing_data_collection 'APEX2 (Bruker, 2014)'
_computing_data_reduction 'SAINT (Bruker, 2014)'
_computing_molecular_graphics 'SHELXTL (Sheldrick, 2008)'
_computing_publication_material 'SHELXTL (Sheldrick, 2008)'
_computing_structure_refinement 'SHELXL-2014/7 (Sheldrick, 2014b)'
_computing_structure_solution 'SIR2011 (Burla et al., 2012)'
_diffrn_ambient_temperature 100.0(5)
_diffrn_measured_fraction_theta_full 0.988
_diffrn_measured_fraction_theta_max 0.965
_diffrn_measurement_device_type 'Bruker SMART APEX II CCD platform'
_diffrn_measurement_method '\w scans'
_diffrn_radiation_type MoK\a
_diffrn_radiation_wavelength 0.71073
_diffrn_reflns_av_R_equivalents 0.0289
_diffrn_reflns_av_unetI/netI 0.0298
_diffrn_reflns_Laue_measured_fraction_full 0.988
_diffrn_reflns_Laue_measured_fraction_max 0.965
_diffrn_reflns_limit_h_max 11
_diffrn_reflns_limit_h_min -11
_diffrn_reflns_limit_k_max 44
_diffrn_reflns_limit_k_min -45
_diffrn_reflns_limit_l_max 11
_diffrn_reflns_limit_l_min -11
_diffrn_reflns_number 37901
_diffrn_reflns_point_group_measured_fraction_full 0.982
_diffrn_reflns_point_group_measured_fraction_max 0.950
_diffrn_reflns_theta_full 37.785
_diffrn_reflns_theta_max 38.516
_diffrn_reflns_theta_min 3.155
_diffrn_source 'fine-focus sealed tube'
_exptl_absorpt_coefficient_mu 0.082
_exptl_absorpt_correction_T_max 0.7476
_exptl_absorpt_correction_T_min 0.6528
_exptl_absorpt_correction_type multi-scan
_exptl_absorpt_process_details 'SADABS (Sheldrick, 2014a)'
_exptl_crystal_colour colorless
_exptl_crystal_density_diffrn 1.228
_exptl_crystal_description plate
_exptl_crystal_F_000 412
_exptl_crystal_size_max 0.45
_exptl_crystal_size_mid 0.40
_exptl_crystal_size_min 0.14
_refine_diff_density_max 0.436
_refine_diff_density_min -0.189
_refine_diff_density_rms 0.048
_refine_ls_abs_structure_details
; 
 Flack x determined using 4538 quotients [(I+)-(I-)]/[(I+)+(I-)] 
 (Parsons, Flack and Wagner, Acta Cryst. B69 (2013) 249-259). 
;
_refine_ls_extinction_method none
_refine_ls_goodness_of_fit_ref 1.074
_refine_ls_hydrogen_treatment constr
_refine_ls_matrix_type full
_refine_ls_number_parameters 256
_refine_ls_number_reflns 11089
_refine_ls_number_restraints 1
_refine_ls_restrained_S_all 1.074
_refine_ls_R_factor_all 0.0431
_refine_ls_R_factor_gt 0.0385
_refine_ls_shift/su_max 0.001
_refine_ls_shift/su_mean 0.000
_refine_ls_structure_factor_coef Fsqd
_refine_ls_weighting_details 'w=1/[\s^2^(Fo^2^)+(0.0535P)^2^+0.0575P] where P=(Fo^2^+2Fc^2^)/3'
_refine_ls_weighting_scheme calc
_refine_ls_wR_factor_gt 0.0938
_refine_ls_wR_factor_ref 0.0962
_reflns_Friedel_coverage 0.937
_reflns_Friedel_fraction_full 0.975
_reflns_Friedel_fraction_max 0.935
_reflns_number_gt 10277
_reflns_number_total 11089
_reflns_threshold_expression 'I > 2\s(I)'
_cod_data_source_file ja5b01909_si_004.cif
_cod_data_source_block weixyz02
_cod_original_sg_symbol_H-M 'P 21'
_cod_database_code 4129400
_shelx_shelxl_version_number 2014/7
_shelx_space_group_comment
; 
The symmetry employed for this shelxl refinement is uniquely defined 
by the following loop, which should always be used as a source of 
symmetry information in preference to the above space-group names. 
They are only intended as comments. 
;
_shelx_estimated_absorpt_t_min 0.964
_shelx_estimated_absorpt_t_max 0.989

loop_
_space_group_symop_operation_xyz
'x, y, z'
'-x, y+1/2, -z'

loop_
_atom_site_label
_atom_site_type_symbol
_atom_site_fract_x
_atom_site_fract_y
_atom_site_fract_z
_atom_site_U_iso_or_equiv
_atom_site_adp_type
_atom_site_occupancy
_atom_site_site_symmetry_order
_atom_site_calc_flag
_atom_site_refinement_flags_posn
_atom_site_refinement_flags_adp
O1 O 0.27417(13) 0.53273(3) 0.18163(13) 0.01448(13) Uani 1 1 d . .
O2 O 0.33555(17) 0.61408(3) 0.09488(16) 0.02347(17) Uani 1 1 d . .
O3 O 0.01847(18) 0.43100(3) 0.37915(16) 0.02439(18) Uani 1 1 d . .
O4 O 0.15373(13) 0.43714(3) 0.10663(12) 0.01463(13) Uani 1 1 d . .
C1 C 0.16652(16) 0.51153(4) 0.32550(16) 0.01229(14) Uani 1 1 d . .
C2 C 0.25811(18) 0.58538(4) 0.19338(17) 0.01503(16) Uani 1 1 d . .
C3 C 0.13934(17) 0.59717(4) 0.34984(16) 0.01381(15) Uani 1 1 d . .
C4 C 0.31079(19) 0.58128(4) 0.57402(17) 0.01693(17) Uani 1 1 d . .
H4A H 0.4545 0.5976 0.5965 0.020 Uiso 1 1 calc R U
H4B H 0.2608 0.5913 0.6948 0.020 Uiso 1 1 calc R U
C5 C 0.32518(18) 0.52143(4) 0.55834(17) 0.01614(17) Uani 1 1 d . .
H5A H 0.4758 0.5101 0.5767 0.019 Uiso 1 1 calc R U
H5B H 0.2760 0.5038 0.6675 0.019 Uiso 1 1 calc R U
C6 C -0.02323(16) 0.55056(4) 0.29693(16) 0.01394(15) Uani 1 1 d . .
C7 C 0.0517(2) 0.65185(4) 0.3354(2) 0.0219(2) Uani 1 1 d . .
H7A H 0.1735 0.6765 0.3686 0.033 Uiso 1 1 calc R U
H7B H -0.0236 0.6562 0.4403 0.033 Uiso 1 1 calc R U
H7C H -0.0514 0.6583 0.1882 0.033 Uiso 1 1 calc R U
C8 C -0.1442(2) 0.54338(5) 0.4573(2) 0.0225(2) Uani 1 1 d . .
H8A H -0.2262 0.5108 0.4260 0.034 Uiso 1 1 calc R U
H8B H -0.2459 0.5723 0.4429 0.034 Uiso 1 1 calc R U
H8C H -0.0380 0.5425 0.6060 0.034 Uiso 1 1 calc R U
C9 C -0.18995(18) 0.55127(5) 0.06497(19) 0.02064(19) Uani 1 1 d . .
H9A H -0.2650 0.5178 0.0325 0.031 Uiso 1 1 calc R U
H9B H -0.1140 0.5577 -0.0380 0.031 Uiso 1 1 calc R U
H9C H -0.2975 0.5788 0.0521 0.031 Uiso 1 1 calc R U
C10 C 0.10396(17) 0.45553(4) 0.27336(17) 0.01405(15) Uani 1 1 d . .
C11 C 0.10823(17) 0.38229(4) 0.06005(17) 0.01427(15) Uani 1 1 d . .
H11 H 0.1544 0.3625 0.1997 0.017 Uiso 1 1 calc R U
C12 C -0.13236(16) 0.37009(4) -0.07086(16) 0.01307(15) Uani 1 1 d . .
H12 H -0.2150 0.3625 0.0288 0.016 Uiso 1 1 calc R U
C13 C -0.25313(18) 0.41123(4) -0.24010(17) 0.01636(17) Uani 1 1 d . .
H13A H -0.3449 0.4336 -0.1839 0.020 Uiso 1 1 calc R U
H13B H -0.1481 0.4332 -0.2797 0.020 Uiso 1 1 calc R U
C14 C -0.39530(19) 0.37945(4) -0.43602(18) 0.01793(18) Uani 1 1 d . .
H14A H -0.4403 0.4004 -0.5709 0.022 Uiso 1 1 calc R U
H14B H -0.5277 0.3660 -0.4124 0.022 Uiso 1 1 calc R U
C15 C -0.24127(17) 0.33517(4) -0.44617(16) 0.01390(15) Uani 1 1 d . .
H15 H -0.1307 0.3498 -0.5047 0.017 Uiso 1 1 calc R U
C16 C -0.11963(17) 0.32076(4) -0.20453(17) 0.01453(16) Uani 1 1 d . .
H16 H -0.1919 0.2906 -0.1613 0.017 Uiso 1 1 calc R U
C17 C 0.1267(2) 0.31002(5) -0.1527(2) 0.0218(2) Uani 1 1 d . .
H17A H 0.1813 0.2841 -0.0350 0.026 Uiso 1 1 calc R U
H17B H 0.1546 0.2973 -0.2831 0.026 Uiso 1 1 calc R U
C18 C 0.23584(19) 0.36286(5) -0.0804(2) 0.0206(2) Uani 1 1 d . .
H18A H 0.3938 0.3592 0.0049 0.025 Uiso 1 1 calc R U
H18B H 0.2169 0.3860 -0.2060 0.025 Uiso 1 1 calc R U
C19 C -0.34450(18) 0.28871(4) -0.58322(17) 0.01516(16) Uani 1 1 d . .
C20 C -0.5239(2) 0.26320(5) -0.5589(2) 0.0217(2) Uani 1 1 d . .
H20 H -0.5865 0.2760 -0.4579 0.026 Uiso 1 1 calc R U
C21 C -0.6126(2) 0.21900(5) -0.6813(2) 0.0259(2) Uani 1 1 d . .
H21 H -0.7350 0.2022 -0.6635 0.031 Uiso 1 1 calc R U
C22 C -0.5216(2) 0.19970(4) -0.8291(2) 0.0249(2) Uani 1 1 d . .
H22 H -0.5819 0.1697 -0.9124 0.030 Uiso 1 1 calc R U
C23 C -0.3430(2) 0.22430(4) -0.8542(2) 0.0239(2) Uani 1 1 d . .
H23 H -0.2801 0.2112 -0.9547 0.029 Uiso 1 1 calc R U
C24 C -0.2553(2) 0.26844(4) -0.73173(18) 0.01937(19) Uani 1 1 d . .
H24 H -0.1324 0.2850 -0.7498 0.023 Uiso 1 1 calc R U

loop_
_atom_site_aniso_label
_atom_site_aniso_U_11
_atom_site_aniso_U_22
_atom_site_aniso_U_33
_atom_site_aniso_U_23
_atom_site_aniso_U_13
_atom_site_aniso_U_12
O1 0.0171(3) 0.0128(3) 0.0169(3) 0.0012(2) 0.0101(3) 0.0002(2)
O2 0.0316(5) 0.0172(3) 0.0270(4) 0.0047(3) 0.0171(4) -0.0016(3)
O3 0.0362(5) 0.0175(3) 0.0277(4) -0.0016(3) 0.0215(4) -0.0065(3)
O4 0.0160(3) 0.0131(3) 0.0152(3) -0.0024(2) 0.0058(3) -0.0014(2)
C1 0.0123(4) 0.0127(3) 0.0130(3) 0.0004(3) 0.0058(3) -0.0003(3)
C2 0.0164(4) 0.0135(4) 0.0157(4) 0.0008(3) 0.0062(3) 0.0005(3)
C3 0.0141(4) 0.0129(3) 0.0144(4) -0.0012(3) 0.0050(3) 0.0014(3)
C4 0.0180(4) 0.0170(4) 0.0139(4) -0.0020(3) 0.0032(3) -0.0010(3)
C5 0.0163(4) 0.0161(4) 0.0142(4) 0.0018(3) 0.0028(3) 0.0001(3)
C6 0.0119(3) 0.0155(4) 0.0147(3) -0.0013(3) 0.0050(3) 0.0006(3)
C7 0.0238(5) 0.0151(4) 0.0250(5) -0.0031(4) 0.0064(4) 0.0037(4)
C8 0.0201(5) 0.0266(5) 0.0268(5) -0.0027(4) 0.0158(4) -0.0006(4)
C9 0.0156(4) 0.0227(5) 0.0186(4) -0.0020(4) -0.0004(3) 0.0022(3)
C10 0.0143(4) 0.0126(3) 0.0157(4) 0.0002(3) 0.0057(3) -0.0003(3)
C11 0.0137(4) 0.0123(3) 0.0151(4) -0.0013(3) 0.0029(3) 0.0011(3)
C12 0.0132(4) 0.0118(3) 0.0134(3) -0.0007(3) 0.0036(3) 0.0003(3)
C13 0.0179(4) 0.0114(3) 0.0164(4) -0.0013(3) 0.0017(3) 0.0026(3)
C14 0.0177(4) 0.0150(4) 0.0168(4) -0.0016(3) 0.0005(3) 0.0028(3)
C15 0.0169(4) 0.0114(3) 0.0134(3) -0.0008(3) 0.0052(3) -0.0007(3)
C16 0.0173(4) 0.0109(3) 0.0143(4) -0.0001(3) 0.0041(3) 0.0010(3)
C17 0.0195(5) 0.0183(4) 0.0244(5) -0.0047(4) 0.0035(4) 0.0069(3)
C18 0.0147(4) 0.0228(5) 0.0242(5) -0.0063(4) 0.0068(4) 0.0022(3)
C19 0.0186(4) 0.0119(3) 0.0145(4) -0.0005(3) 0.0052(3) -0.0002(3)
C20 0.0206(5) 0.0192(4) 0.0264(5) -0.0051(4) 0.0094(4) -0.0042(4)
C21 0.0222(5) 0.0182(5) 0.0324(6) -0.0037(4) 0.0032(5) -0.0050(4)
C22 0.0308(6) 0.0128(4) 0.0222(5) -0.0023(4) -0.0020(4) 0.0010(4)
C23 0.0392(7) 0.0140(4) 0.0171(4) -0.0017(3) 0.0081(4) 0.0035(4)
C24 0.0292(5) 0.0137(4) 0.0164(4) -0.0001(3) 0.0095(4) 0.0011(4)

loop_
_atom_type_symbol
_atom_type_description
_atom_type_scat_dispersion_real
_atom_type_scat_dispersion_imag
_atom_type_scat_source
C C 0.0033 0.0016 'International Tables Vol C Tables 4.2.6.8 and 6.1.1.4'
H H 0.0000 0.0000 'International Tables Vol C Tables 4.2.6.8 and 6.1.1.4'
O O 0.0106 0.0060 'International Tables Vol C Tables 4.2.6.8 and 6.1.1.4'

loop_
_geom_angle_atom_site_label_1
_geom_angle_atom_site_label_2
_geom_angle_atom_site_label_3
_geom_angle
C2 O1 C1 105.81(8)
C10 O4 C11 115.42(8)
O1 C1 C10 111.38(8)
O1 C1 C5 105.71(8)
C10 C1 C5 114.79(8)
O1 C1 C6 102.62(7)
C10 C1 C6 116.96(8)
C5 C1 C6 104.09(8)
O2 C2 O1 121.85(10)
O2 C2 C3 130.37(10)
O1 C2 C3 107.75(8)
C7 C3 C2 114.53(9)
C7 C3 C6 119.60(9)
C2 C3 C6 99.25(8)
C7 C3 C4 115.77(9)
C2 C3 C4 102.64(8)
C6 C3 C4 102.41(8)
C5 C4 C3 103.82(8)
C5 C4 H4A 111.0
C3 C4 H4A 111.0
C5 C4 H4B 111.0
C3 C4 H4B 111.0
H4A C4 H4B 109.0
C1 C5 C4 101.29(8)
C1 C5 H5A 111.5
C4 C5 H5A 111.5
C1 C5 H5B 111.5
C4 C5 H5B 111.5
H5A C5 H5B 109.3
C8 C6 C9 109.15(9)
C8 C6 C1 114.60(9)
C9 C6 C1 112.77(9)
C8 C6 C3 114.35(9)
C9 C6 C3 113.82(9)
C1 C6 C3 91.37(7)
C3 C7 H7A 109.5
C3 C7 H7B 109.5
H7A C7 H7B 109.5
C3 C7 H7C 109.5
H7A C7 H7C 109.5
H7B C7 H7C 109.5
C6 C8 H8A 109.5
C6 C8 H8B 109.5
H8A C8 H8B 109.5
C6 C8 H8C 109.5
H8A C8 H8C 109.5
H8B C8 H8C 109.5
C6 C9 H9A 109.5
C6 C9 H9B 109.5
H9A C9 H9B 109.5
C6 C9 H9C 109.5
H9A C9 H9C 109.5
H9B C9 H9C 109.5
O3 C10 O4 125.19(9)
O3 C10 C1 120.95(10)
O4 C10 C1 113.86(8)
O4 C11 C18 109.45(9)
O4 C11 C12 114.23(8)
C18 C11 C12 105.02(8)
O4 C11 H11 109.3
C18 C11 H11 109.3
C12 C11 H11 109.3
C11 C12 C13 115.33(8)
C11 C12 C16 103.78(8)
C13 C12 C16 105.72(8)
C11 C12 H12 110.5
C13 C12 H12 110.5
C16 C12 H12 110.5
C14 C13 C12 104.06(8)
C14 C13 H13A 110.9
C12 C13 H13A 110.9
C14 C13 H13B 110.9
C12 C13 H13B 110.9
H13A C13 H13B 109.0
C13 C14 C15 102.77(8)
C13 C14 H14A 111.2
C15 C14 H14A 111.2
C13 C14 H14B 111.2
C15 C14 H14B 111.2
H14A C14 H14B 109.1
C19 C15 C14 117.04(9)
C19 C15 C16 112.41(8)
C14 C15 C16 104.10(8)
C19 C15 H15 107.6
C14 C15 H15 107.6
C16 C15 H15 107.6
C17 C16 C15 113.00(9)
C17 C16 C12 106.01(8)
C15 C16 C12 105.62(8)
C17 C16 H16 110.7
C15 C16 H16 110.7
C12 C16 H16 110.7
C18 C17 C16 104.01(8)
C18 C17 H17A 111.0
C16 C17 H17A 111.0
C18 C17 H17B 111.0
C16 C17 H17B 111.0
H17A C17 H17B 109.0
C11 C18 C17 100.86(9)
C11 C18 H18A 111.6
C17 C18 H18A 111.6
C11 C18 H18B 111.6
C17 C18 H18B 111.6
H18A C18 H18B 109.4
C24 C19 C20 117.98(10)
C24 C19 C15 120.38(10)
C20 C19 C15 121.57(10)
C19 C20 C21 120.92(12)
C19 C20 H20 119.5
C21 C20 H20 119.5
C22 C21 C20 120.04(12)
C22 C21 H21 120.0
C20 C21 H21 120.0
C23 C22 C21 119.80(11)
C23 C22 H22 120.1
C21 C22 H22 120.1
C22 C23 C24 119.89(12)
C22 C23 H23 120.1
C24 C23 H23 120.1
C23 C24 C19 121.37(12)
C23 C24 H24 119.3
C19 C24 H24 119.3

loop_
_geom_bond_atom_site_label_1
_geom_bond_atom_site_label_2
_geom_bond_distance
O1 C2 1.3681(13)
O1 C1 1.4629(12)
O2 C2 1.2028(13)
O3 C10 1.2086(13)
O4 C10 1.3312(13)
O4 C11 1.4575(12)
C1 C10 1.5093(14)
C1 C5 1.5391(14)
C1 C6 1.5545(14)
C2 C3 1.5147(15)
C3 C7 1.5137(15)
C3 C6 1.5603(15)
C3 C4 1.5608(15)
C4 C5 1.5541(15)
C4 H4A 0.9900
C4 H4B 0.9900
C5 H5A 0.9900
C5 H5B 0.9900
C6 C8 1.5284(16)
C6 C9 1.5316(15)
C7 H7A 0.9800
C7 H7B 0.9800
C7 H7C 0.9800
C8 H8A 0.9800
C8 H8B 0.9800
C8 H8C 0.9800
C9 H9A 0.9800
C9 H9B 0.9800
C9 H9C 0.9800
C11 C18 1.5235(16)
C11 C12 1.5350(14)
C11 H11 1.0000
C12 C13 1.5404(14)
C12 C16 1.5648(14)
C12 H12 1.0000
C13 C14 1.5347(15)
C13 H13A 0.9900
C13 H13B 0.9900
C14 C15 1.5376(15)
C14 H14A 0.9900
C14 H14B 0.9900
C15 C19 1.5100(14)
C15 C16 1.5509(14)
C15 H15 1.0000
C16 C17 1.5447(16)
C16 H16 1.0000
C17 C18 1.5357(17)
C17 H17A 0.9900
C17 H17B 0.9900
C18 H18A 0.9900
C18 H18B 0.9900
C19 C24 1.3974(15)
C19 C20 1.3977(16)
C20 C21 1.3997(17)
C20 H20 0.9500
C21 C22 1.392(2)
C21 H21 0.9500
C22 C23 1.385(2)
C22 H22 0.9500
C23 C24 1.3971(16)
C23 H23 0.9500
C24 H24 0.9500

loop_
_geom_torsion_atom_site_label_1
_geom_torsion_atom_site_label_2
_geom_torsion_atom_site_label_3
_geom_torsion_atom_site_label_4
_geom_torsion
C2 O1 C1 C10 160.78(8)
C2 O1 C1 C5 -73.92(9)
C2 O1 C1 C6 34.88(10)
C1 O1 C2 O2 178.67(11)
C1 O1 C2 C3 0.50(11)
O2 C2 C3 C7 18.29(17)
O1 C2 C3 C7 -163.74(9)
O2 C2 C3 C6 146.94(12)
O1 C2 C3 C6 -35.10(10)
O2 C2 C3 C4 -108.02(13)
O1 C2 C3 C4 69.95(10)
C7 C3 C4 C5 166.41(10)
C2 C3 C4 C5 -68.08(10)
C6 C3 C4 C5 34.51(10)
O1 C1 C5 C4 69.60(9)
C10 C1 C5 C4 -167.24(9)
C6 C1 C5 C4 -38.13(10)
C3 C4 C5 C1 1.82(10)
O1 C1 C6 C8 -170.44(8)
C10 C1 C6 C8 67.36(12)
C5 C1 C6 C8 -60.43(11)
O1 C1 C6 C9 63.86(10)
C10 C1 C6 C9 -58.34(12)
C5 C1 C6 C9 173.88(9)
O1 C1 C6 C3 -52.76(8)
C10 C1 C6 C3 -174.96(8)
C5 C1 C6 C3 57.26(8)
C7 C3 C6 C8 -66.12(13)
C2 C3 C6 C8 168.68(9)
C4 C3 C6 C8 63.44(11)
C7 C3 C6 C9 60.28(13)
C2 C3 C6 C9 -64.92(10)
C4 C3 C6 C9 -170.16(9)
C7 C3 C6 C1 175.98(10)
C2 C3 C6 C1 50.79(8)
C4 C3 C6 C1 -54.45(9)
C11 O4 C10 O3 -3.02(16)
C11 O4 C10 C1 176.33(8)
O1 C1 C10 O3 177.97(10)
C5 C1 C10 O3 57.90(14)
C6 C1 C10 O3 -64.50(14)
O1 C1 C10 O4 -1.41(12)
C5 C1 C10 O4 -121.48(10)
C6 C1 C10 O4 116.12(10)
C10 O4 C11 C18 -162.08(9)
C10 O4 C11 C12 80.52(11)
O4 C11 C12 C13 34.52(12)
C18 C11 C12 C13 -85.40(10)
O4 C11 C12 C16 149.66(8)
C18 C11 C12 C16 29.74(10)
C11 C12 C13 C14 140.43(9)
C16 C12 C13 C14 26.41(11)
C12 C13 C14 C15 -41.10(11)
C13 C14 C15 C19 164.54(9)
C13 C14 C15 C16 39.82(11)
C19 C15 C16 C17 93.56(11)
C14 C15 C16 C17 -138.81(9)
C19 C15 C16 C12 -150.98(9)
C14 C15 C16 C12 -23.35(10)
C11 C12 C16 C17 -3.46(11)
C13 C12 C16 C17 118.32(10)
C11 C12 C16 C15 -123.62(8)
C13 C12 C16 C15 -1.84(11)
C15 C16 C17 C18 91.61(11)
C12 C16 C17 C18 -23.62(12)
O4 C11 C18 C17 -167.51(9)
C12 C11 C18 C17 -44.46(10)
C16 C17 C18 C11 41.45(11)
C14 C15 C19 C24 131.99(11)
C16 C15 C19 C24 -107.59(11)
C14 C15 C19 C20 -51.15(14)
C16 C15 C19 C20 69.27(13)
C24 C19 C20 C21 -0.61(18)
C15 C19 C20 C21 -177.54(11)
C19 C20 C21 C22 0.3(2)
C20 C21 C22 C23 0.11(19)
C21 C22 C23 C24 -0.16(18)
C22 C23 C24 C19 -0.18(18)
C20 C19 C24 C23 0.56(17)
C15 C19 C24 C23 177.53(10)
